data_7231471
loop_
_publ_author_name
'Escudero-Ad\'an, Eduardo C'
'Bauz\'a, Antonio'
'Lecomte, Claude'
'Frontera, Antonio'
'Ballester, Pablo'

_publ_section_title
;
 Boron triel bonding: a weak electrostatic interaction lacking
 electron-density descriptors.
;
_journal_issue 37
_journal_name_full 'Physical chemistry chemical physics : PCCP'
_journal_page_first 24192
_journal_page_last 24200
_journal_paper_doi 10.1039/c8cp04401e
_journal_volume 20
_journal_year 2018
_chemical_formula_sum 'C6 H4 N2 O4'
_chemical_formula_weight 168.11
_space_group_crystal_system monoclinic
_space_group_IT_number 14
_space_group_name_Hall '-P 2yn'
_space_group_name_H-M_alt 'P 1 21/n 1'
_symmetry_space_group_name_Hall '-P 2yn'
_symmetry_space_group_name_H-M 'P 1 21/n 1'
_atom_sites_solution_hydrogens difmap
_atom_sites_solution_primary direct
_atom_sites_solution_secondary difmap
_audit_creation_method 'MoPro v16                '
_audit_update_record
;
2018-06-05 deposited with the CCDC.
2018-08-30 downloaded from the CCDC.
;
_cell_angle_alpha 90.
_cell_angle_beta 92.0210(10)
_cell_angle_gamma 90.
_cell_formula_units_Z 2
_cell_length_a 5.6628
_cell_length_b 5.3723
_cell_length_c 10.91430(10)
_cell_measurement_reflns_used 53740
_cell_measurement_temperature 90(2)
_cell_measurement_theta_max 65.1240
_cell_measurement_theta_min 3.5890
_cell_volume 331.831(3)
_computing_structure_refinement 'MoPro (J. Appl. Cryst. 2005, 38, 38-54)'
_diffrn_ambient_temperature 90(2)
_diffrn_detector_area_resol_mean 5.8140
_diffrn_detector_type 'PILATUS 200K'
_diffrn_measured_fraction_theta_full 0.986
_diffrn_measured_fraction_theta_max 0.986
_diffrn_measurement_device_type '1/4chi goniometer'
_diffrn_measurement_method
;
 Fullsphere data collection, phi and omega scans
;
_diffrn_measurement_specimen_support 'magnetic support with MicroMount'
_diffrn_radiation_monochromator 'Confocal Max Flux optic'
_diffrn_radiation_type MoK\a
_diffrn_radiation_wavelength 0.7107
_diffrn_reflns_av_R_equivalents 0.0251
_diffrn_reflns_av_sigmaI/netI 0.00762
_diffrn_reflns_av_unetI/netI 0.0056
_diffrn_reflns_limit_h_max 13
_diffrn_reflns_limit_h_min -13
_diffrn_reflns_limit_k_max 12
_diffrn_reflns_limit_k_min 0
_diffrn_reflns_limit_l_max 25
_diffrn_reflns_limit_l_min 0
_diffrn_reflns_number 69397
_diffrn_reflns_theta_full 55.52
_diffrn_reflns_theta_max 55.52
_diffrn_reflns_theta_min 3.74
_diffrn_source 'Microfocus rotating anode X-ray tube'
_diffrn_source_current 24
_diffrn_source_power 50
_diffrn_source_size '0.2 mm x 0.2 mm fine focus'
_diffrn_source_type 'Rigaku MicroMax-007HF'
_exptl_absorpt_coefficient_mu 0.145
_exptl_absorpt_correction_T_max 0.986
_exptl_absorpt_correction_T_min 0.758
_exptl_absorpt_correction_type multi-scan
_exptl_crystal_colour orange
_exptl_crystal_density_diffrn 1.682
_exptl_crystal_description block
_exptl_crystal_F_000 172
_exptl_crystal_size_max 0.35
_exptl_crystal_size_mid 0.30
_exptl_crystal_size_min 0.20
_refine_ls_extinction_coef 0.02818
_refine_ls_extinction_method 'Isotropic Gaussian'
_refine_ls_goodness_of_fit_ref 0.928
_refine_ls_hydrogen_treatment refall
_refine_ls_matrix_type full
_refine_ls_number_parameters 207
_refine_ls_number_reflns 4276
_refine_ls_number_restraints 80
_refine_ls_restrained_S_all 1.517
_refine_ls_R_factor_all 0.0115
_refine_ls_R_factor_gt 0.0107
_refine_ls_shift/su_max 0.066
_refine_ls_shift/su_mean 0.003
_refine_ls_structure_factor_coef Fsqd
_refine_ls_weighting_details 'calc w =1/[5.*\s^2^(Fo^2^)]'
_refine_ls_weighting_scheme calc
_refine_ls_wR_factor_gt 0.0241
_refine_ls_wR_factor_ref 0.0244
_reflns_number_gt 4077
_reflns_number_total 4276
_reflns_threshold_expression >2.0sigma(I)
_cod_data_source_file c8cp04401e2.cif
_cod_data_source_block I
_cod_depositor_comments
;
The following automatic conversions were performed:

'_exptl_absorpt_correction_type' value 'Multi-scan' changed to
'multi-scan' according to
/home/data/users/saulius/crontab/automatic-downloads/rss-feeds/RSC/lib/dictionaries/cif_core.dic
dictionary named 'cif_core.dic' version 2.4.2 from 2011-04-26.

Automatic conversion script
Id: cif_fix_values 4973 2017-02-22 13:04:09Z antanas 

 Adding full bibliography for 7231471--7231476.cif.
;
_cod_database_code 7231471
_shelx_estimated_absorpt_t_min 0.975
_shelx_estimated_absorpt_t_max 0.986

loop_
_symmetry_equiv_pos_as_xyz
'x, y, z'
'-x+1/2, y+1/2, -z+1/2'
'-x, -y, -z'
'x+1/2, -y+1/2, z+1/2'

loop_
_atom_site_type_symbol
_atom_site_label
_atom_site_fract_x
_atom_site_fract_y
_atom_site_fract_z
_atom_site_U_iso_or_equiv
_atom_site_adp_type
_atom_site_occupancy
_atom_site_calc_flag
_atom_site_refinement_flags_posn
N N1 0.689166(15) 0.105238(14) 0.143458(7) 0.013470(14) Uani 1 d .
O O1 0.56523(5) 0.01475(4) 0.22193(3) 0.019776(19) Uani 1 d .
O O2 0.88950(6) 0.03465(6) 0.123100(17) 0.02020(2) Uani 1 d .
C C1 0.590366(13) 0.310342(15) 0.068668(7) 0.011639(14) Uani 1 d .
C C2 0.379755(14) 0.417781(17) 0.103307(8) 0.013592(16) Uani 1 d .
C C3 0.712987(14) 0.387186(17) -0.032910(8) 0.013487(15) Uani 1 d .
H H2 0.2930(5) 0.3515(6) 0.18321(19) 0.0297(12) Uani 1 d D
H H3 0.8751(3) 0.2970(5) -0.0563(3) 0.0276(12) Uani 1 d D

loop_
_atom_site_aniso_label
_atom_site_aniso_U_11
_atom_site_aniso_U_22
_atom_site_aniso_U_33
_atom_site_aniso_U_12
_atom_site_aniso_U_13
_atom_site_aniso_U_23
N1 0.01581(3) 0.01129(3) 0.01319(3) 0.002112(18) -0.00124(2) 0.000093(17)
O1 0.01990(3) 0.01795(4) 0.02143(4) -0.00092(3) 0.00015(3) 0.00773(3)
O2 0.02153(4) 0.02106(4) 0.01807(3) 0.01117(3) 0.00165(3) 0.00182(3)
C1 0.01183(2) 0.01136(3) 0.01170(3) 0.001519(17) 0.000112(19) -0.000065(17)
C2 0.01269(3) 0.01505(3) 0.01316(3) 0.002360(19) 0.00229(2) 0.00176(2)
C3 0.01218(3) 0.01486(3) 0.01353(3) 0.003383(19) 0.001880(19) 0.000805(19)
H2 0.027(2) 0.030(2) 0.032(2) 0.0048(13) 0.0001(14) 0.0014(14)
H3 0.029(2) 0.024(2) 0.029(2) 0.0038(13) 0.0015(13) 0.0035(12)

loop_
_atom_type_symbol
_atom_type_description
_atom_type_scat_dispersion_real
_atom_type_scat_dispersion_imag
_atom_type_scat_source
C C 0.0033 0.0016 'Clementi & Roetti 1974. Atomic Data & Nuclear Data Tables. 14, 177'
H H 0.0000 0.0000 'Clementi & Roetti 1974. Atomic Data & Nuclear Data Tables. 14, 177'
N N 0.0061 0.0033 'Clementi & Roetti 1974. Atomic Data & Nuclear Data Tables. 14, 177'
O O 0.0106 0.0060 'Clementi & Roetti 1974. Atomic Data & Nuclear Data Tables. 14, 177'

loop_
_geom_angle_atom_site_label_1
_geom_angle_atom_site_label_2
_geom_angle_atom_site_label_3
_geom_angle
_geom_angle_site_symmetry_1
_geom_angle_site_symmetry_3
O2 N1 O1 124.11(2) . .
O2 N1 C1 117.935(14) . .
O1 N1 C1 117.956(13) . .
N1 C1 C2 118.283(6) . .
N1 C1 C3 118.291(7) . .
C2 C1 C3 123.425(7) . .
C1 C2 C3 118.265(7) . 3_665
C1 C2 H2 120.23(16) . .
C3 C2 H2 121.51(16) 3_665 .
C1 C3 C2 118.309(7) . 3_665
C1 C3 H3 120.60(16) . .
C2 C3 H3 121.09(16) 3_665 .

loop_
_geom_bond_atom_site_label_1
_geom_bond_atom_site_label_2
_geom_bond_distance
_geom_bond_site_symmetry_2
N1 O2 1.2239(3) .
N1 O1 1.2267(3) .
N1 C1 1.47012(11) .
C1 C2 1.38935(11) .
C1 C3 1.39140(12) .
C2 C3 1.39123(12) 3_665
C2 H2 1.0765(10) .
C3 C2 1.39123(12) 3_665
C3 H3 1.0768(10) .

loop_
_geom_hbond_atom_site_label_D
_geom_hbond_atom_site_label_H
_geom_hbond_atom_site_label_A
_geom_hbond_distance_DH
_geom_hbond_distance_HA
_geom_hbond_distance_DA
_geom_hbond_angle_DHA
_geom_hbond_site_symmetry_A
C2 H2 O1 1.0765(10) 2.471(3) 3.2555(3) 128.80(15) 2
C3 H3 O2 1.0768(10) 2.3562(17) 3.3657(3) 155.49(12) 3_755

loop_
_geom_torsion_atom_site_label_1
_geom_torsion_atom_site_label_2
_geom_torsion_atom_site_label_3
_geom_torsion_atom_site_label_4
_geom_torsion
N1 C1 C2 H2 0.2(2)
N1 C1 C3 H3 0.6(2)
O1 N1 C1 C2 10.34(3)
O1 N1 C1 C3 -169.83(3)
O2 N1 C1 C2 -170.01(3)
O2 N1 C1 C3 9.81(3)
C2 C1 C3 H3 -179.6(2)
C3 C1 C2 H2 -179.6(2)
